data_2238204
loop_
_publ_author_name
'Kandri Rodi, Youssef'
'Misbahi, Khalid'
'El-Ghayoury, Abdelkrim'
'Zorina, Leokadiya'
'Essassi, El Mokhtar'
'El Ammari, Lahcen'

_publ_section_title
;
 5-Nitro-1,3-bis(prop-2-ynyl)-1<i>H</i>-1,3-benzimidazol-2(3<i>H</i>)-one
;
_journal_coeditor_code KJ2228
_journal_issue 7
_journal_name_full 'Acta Crystallographica Section E'
_journal_page_first o1159
_journal_paper_doi 10.1107/S1600536813016814
_journal_volume 69
_journal_year 2013
_chemical_formula_iupac 'C13 H9 N3 O3'
_chemical_formula_moiety 'C13 H9 N3 O3'
_chemical_formula_sum 'C13 H9 N3 O3'
_chemical_formula_weight 255.23
_chemical_name_systematic
;
5-Nitro-1,3-bis(prop-2-ynyl)-1<i>H</i>-1,3-benzimidazol-2(3<i>H</i>)-one
;
_space_group_IT_number 29
_symmetry_cell_setting orthorhombic
_symmetry_space_group_name_Hall 'P 2c -2ac'
_symmetry_space_group_name_H-M 'P c a 21'
_atom_sites_solution_hydrogens geom
_atom_sites_solution_primary direct
_atom_sites_solution_secondary difmap
_cell_angle_alpha 90
_cell_angle_beta 90
_cell_angle_gamma 90
_cell_formula_units_Z 8
_cell_length_a 20.0988(16)
_cell_length_b 4.2645(3)
_cell_length_c 28.669(2)
_cell_measurement_reflns_used 8380
_cell_measurement_temperature 150.0(10)
_cell_measurement_theta_max 29.685
_cell_measurement_theta_min 1.7449
_cell_volume 2457.3(3)
_computing_cell_refinement '<i>CrysAlis PRO CCD</i> (Agilent, 2012)'
_computing_data_collection '<i>CrysAlis PRO CCD</i> (Agilent, 2012)'
_computing_data_reduction '<i>CrysAlis PRO RED</i> (Agilent, 2012)'
_computing_molecular_graphics 'DIAMOND (Brandenburg, 2006)'
_computing_publication_material 'WinGX (Farrugia, 2012) and publCIF (Westrip, 2010)'
_computing_structure_refinement 'SHELXL97 (Sheldrick, 2008)'
_computing_structure_solution 'SHELXS97 (Sheldrick, 2008)'
_diffrn_ambient_temperature 150.0(10)
_diffrn_detector_area_resol_mean 10.4752
_diffrn_measured_fraction_theta_full 0.998
_diffrn_measured_fraction_theta_max 0.916
_diffrn_measurement_device_type 'Agilent Xcalibur (Ruby, Gemini)'
_diffrn_measurement_method \w-scan
_diffrn_radiation_monochromator graphite
_diffrn_radiation_type MoK\a
_diffrn_radiation_wavelength 0.71073
_diffrn_reflns_av_R_equivalents 0.0319
_diffrn_reflns_av_sigmaI/netI 0.0211
_diffrn_reflns_limit_h_max 25
_diffrn_reflns_limit_h_min -27
_diffrn_reflns_limit_k_max 5
_diffrn_reflns_limit_k_min -5
_diffrn_reflns_limit_l_max 36
_diffrn_reflns_limit_l_min -38
_diffrn_reflns_number 16703
_diffrn_reflns_theta_full 26
_diffrn_reflns_theta_max 29.67
_diffrn_reflns_theta_min 2.03
_exptl_absorpt_coefficient_mu 0.101
_exptl_absorpt_correction_T_max 1
_exptl_absorpt_correction_T_min 0.51969
_exptl_absorpt_correction_type multi-scan
_exptl_absorpt_process_details '(<i>ABSFAC</i>; Agilent, 2012)'
_exptl_crystal_colour colourless
_exptl_crystal_density_diffrn 1.38
_exptl_crystal_density_method 'not measured'
_exptl_crystal_description prism
_exptl_crystal_F_000 1056
_exptl_crystal_size_max 0.48
_exptl_crystal_size_mid 0.2
_exptl_crystal_size_min 0.13
_refine_diff_density_max 0.484
_refine_diff_density_min -0.290
_refine_ls_extinction_method none
_refine_ls_goodness_of_fit_ref 1.050
_refine_ls_hydrogen_treatment constr
_refine_ls_matrix_type full
_refine_ls_number_parameters 343
_refine_ls_number_reflns 3233
_refine_ls_number_restraints 1
_refine_ls_restrained_S_all 1.049
_refine_ls_R_factor_all 0.0513
_refine_ls_R_factor_gt 0.0468
_refine_ls_shift/su_max 0.002
_refine_ls_shift/su_mean 0.000
_refine_ls_structure_factor_coef Fsqd
_refine_ls_weighting_details 'calc w=1/[\s^2^(Fo^2^)+(0.0875P)^2^+0.4146P] where P=(Fo^2^+2Fc^2^)/3'
_refine_ls_weighting_scheme calc
_refine_ls_wR_factor_gt 0.1212
_refine_ls_wR_factor_ref 0.1262
_reflns_number_gt 2971
_reflns_number_total 3233
_reflns_threshold_expression I>2\s(I)
_cod_data_source_file kj2228.cif
_cod_data_source_block I
_cod_database_code 2238204
_cod_database_fobs_code 2238204

loop_
_symmetry_equiv_pos_as_xyz
'x, y, z'
'-x, -y, z+1/2'
'-x+1/2, y, z+1/2'
'x+1/2, -y, z'

loop_
_atom_site_type_symbol
_atom_site_label
_atom_site_fract_x
_atom_site_fract_y
_atom_site_fract_z
_atom_site_U_iso_or_equiv
_atom_site_adp_type
_atom_site_calc_flag
_atom_site_refinement_flags
_atom_site_occupancy
_atom_site_symmetry_multiplicity
O O1 0.07911(10) -0.4511(5) 0.39515(8) 0.0308(5) Uani d . 1 1
O O2 0.29627(10) 0.6066(6) 0.25710(8) 0.0407(5) Uani d . 1 1
O O3 0.24251(12) 0.5944(5) 0.19215(8) 0.0398(5) Uani d . 1 1
N N1 0.15605(10) -0.1129(5) 0.36150(7) 0.0211(4) Uani d . 1 1
N N2 0.07187(10) -0.2738(5) 0.31877(7) 0.0205(4) Uani d . 1 1
N N3 0.24996(12) 0.5152(5) 0.23272(10) 0.0248(5) Uani d . 1 1
C C1 0.09991(12) -0.2962(6) 0.36290(9) 0.0225(5) Uani d . 1 1
C C2 0.16290(13) 0.0211(5) 0.31805(10) 0.0185(5) Uani d . 1 1
C C3 0.10972(10) -0.0835(5) 0.29072(8) 0.0185(4) Uani d . 1 1
C C4 0.21066(11) 0.2190(5) 0.30002(8) 0.0198(4) Uani d . 1 1
H H4 0.2471 0.2922 0.3181 0.024 Uiso calc R 1 1
C C5 0.10186(14) 0.0045(5) 0.24439(10) 0.0208(5) Uani d . 1 1
H H5 0.0655 -0.0683 0.2262 0.025 Uiso calc R 1 1
C C6 0.20185(11) 0.3042(5) 0.25370(8) 0.0206(4) Uani d . 1 1
C C7 0.14964(12) 0.2035(6) 0.22587(9) 0.0226(5) Uani d . 1 1
H H7 0.1466 0.2704 0.1943 0.027 Uiso calc R 1 1
C C8 0.19954(13) -0.0708(6) 0.40183(9) 0.0257(5) Uani d . 1 1
H H8A 0.1781 -0.1625 0.4297 0.031 Uiso calc R 1 1
H H8B 0.2060 0.1561 0.4076 0.031 Uiso calc R 1 1
C C9 0.26444(13) -0.2195(7) 0.39468(10) 0.0317(6) Uani d . 1 1
C C10 0.31652(16) -0.3400(10) 0.38963(14) 0.0501(9) Uani d . 1 1
H H10 0.3586 -0.4374 0.3855 0.060 Uiso calc R 1 1
C C11 0.01090(12) -0.4388(6) 0.30644(10) 0.0233(5) Uani d . 1 1
H H11A 0.0174 -0.5456 0.2761 0.028 Uiso calc R 1 1
H H11B 0.0020 -0.6018 0.3302 0.028 Uiso calc R 1 1
C C12 -0.04656(12) -0.2329(6) 0.30314(10) 0.0279(5) Uani d . 1 1
C C13 -0.09362(15) -0.0705(8) 0.29930(15) 0.0446(8) Uani d . 1 1
H H13 -0.1316 0.0605 0.2962 0.054 Uiso calc R 1 1
O O4 0.32562(11) 0.4775(5) -0.01141(8) 0.0318(5) Uani d . 1 1
O O5 0.54368(10) -0.5661(5) 0.12857(8) 0.0394(5) Uani d . 1 1
O O6 0.49109(12) -0.5397(6) 0.19373(8) 0.0431(6) Uani d . 1 1
N N4 0.40313(10) 0.1452(5) 0.02253(7) 0.0219(4) Uani d . 1 1
N N5 0.31780(10) 0.3013(5) 0.06502(7) 0.0216(4) Uani d . 1 1
N N6 0.49818(12) -0.4715(5) 0.15248(10) 0.0248(5) Uani d . 1 1
C C14 0.34636(12) 0.3236(6) 0.02130(9) 0.0225(5) Uani d . 1 1
C C15 0.41073(12) 0.0130(5) 0.06653(10) 0.0176(5) Uani d . 1 1
C C16 0.35634(11) 0.1154(5) 0.09333(8) 0.0189(4) Uani d . 1 1
C C17 0.45827(11) -0.1800(5) 0.08478(8) 0.0200(4) Uani d . 1 1
H H17 0.4950 -0.2527 0.0669 0.024 Uiso calc R 1 1
C C18 0.34914(13) 0.0292(6) 0.13955(10) 0.0215(5) Uani d . 1 1
H H18 0.3124 0.1011 0.1574 0.026 Uiso calc R 1 1
C C19 0.44923(11) -0.2632(5) 0.13144(9) 0.0210(4) Uani d . 1 1
C C20 0.39648(11) -0.1631(6) 0.15897(9) 0.0229(5) Uani d . 1 1
H H20 0.3932 -0.2264 0.1907 0.028 Uiso calc R 1 1
C C21 0.44756(13) 0.1050(6) -0.01722(9) 0.0264(5) Uani d . 1 1
H H21A 0.4536 -0.1217 -0.0234 0.032 Uiso calc R 1 1
H H21B 0.4270 0.2003 -0.0452 0.032 Uiso calc R 1 1
C C22 0.51236(13) 0.2486(7) -0.00918(10) 0.0317(6) Uani d . 1 1
C C23 0.56438(16) 0.3678(10) -0.00310(14) 0.0495(8) Uani d . 1 1
H H23 0.6064 0.4642 0.0018 0.059 Uiso calc R 1 1
C C24 0.25700(13) 0.4618(6) 0.07741(10) 0.0236(5) Uani d . 1 1
H H24A 0.2459 0.6155 0.0527 0.028 Uiso calc R 1 1
H H24B 0.2640 0.5791 0.1068 0.028 Uiso calc R 1 1
C C25 0.20067(12) 0.2450(6) 0.08344(10) 0.0280(5) Uani d . 1 1
C C26 0.15561(15) 0.0767(8) 0.09000(14) 0.0414(8) Uani d . 1 1
H H26 0.1190 -0.0598 0.0953 0.050 Uiso calc R 1 1

loop_
_atom_site_aniso_label
_atom_site_aniso_U_11
_atom_site_aniso_U_22
_atom_site_aniso_U_33
_atom_site_aniso_U_12
_atom_site_aniso_U_13
_atom_site_aniso_U_23
O1 0.0307(10) 0.0354(9) 0.0264(12) -0.0062(8) 0.0009(8) 0.0102(8)
O2 0.0310(10) 0.0498(12) 0.0413(13) -0.0166(10) 0.0000(9) 0.0027(10)
O3 0.0417(12) 0.0488(12) 0.0289(11) -0.0105(10) 0.0098(9) 0.0089(10)
N1 0.0216(9) 0.0238(9) 0.0178(9) -0.0001(8) -0.0016(7) 0.0026(8)
N2 0.0171(9) 0.0223(9) 0.0221(10) -0.0024(7) -0.0015(7) 0.0013(7)
N3 0.0225(10) 0.0241(9) 0.0279(14) -0.0008(8) 0.0069(9) 0.0002(8)
C1 0.0220(11) 0.0234(11) 0.0222(12) 0.0015(9) 0.0005(8) 0.0014(9)
C2 0.0174(11) 0.0189(9) 0.0193(13) 0.0033(8) -0.0014(9) 0.0001(8)
C3 0.0159(9) 0.0190(10) 0.0206(11) 0.0024(8) 0.0020(8) -0.0008(8)
C4 0.0177(10) 0.0207(10) 0.0209(11) 0.0016(8) 0.0003(8) -0.0024(8)
C5 0.0224(13) 0.0222(10) 0.0179(13) -0.0014(8) -0.0021(9) -0.0024(8)
C6 0.0195(10) 0.0219(10) 0.0204(11) 0.0016(8) 0.0029(8) -0.0024(8)
C7 0.0251(11) 0.0255(10) 0.0171(10) 0.0006(9) 0.0002(9) -0.0010(9)
C8 0.0281(12) 0.0331(12) 0.0158(11) -0.0028(10) -0.0055(9) 0.0021(9)
C9 0.0282(13) 0.0429(14) 0.0239(12) -0.0060(11) -0.0087(10) 0.0057(11)
C10 0.0288(15) 0.070(2) 0.051(2) 0.0051(16) -0.0101(14) 0.0029(17)
C11 0.0184(12) 0.0208(10) 0.0309(14) -0.0019(8) -0.0017(10) -0.0008(9)
C12 0.0195(11) 0.0273(11) 0.0368(14) -0.0047(9) -0.0009(10) -0.0001(10)
C13 0.0211(13) 0.0402(15) 0.072(2) 0.0006(12) -0.0075(14) -0.0002(16)
O4 0.0327(10) 0.0383(10) 0.0245(11) 0.0086(8) -0.0002(8) 0.0102(8)
O5 0.0267(10) 0.0508(12) 0.0408(12) 0.0158(9) 0.0005(9) 0.0101(10)
O6 0.0449(13) 0.0591(14) 0.0253(11) 0.0161(10) -0.0056(9) 0.0117(10)
N4 0.0198(9) 0.0282(10) 0.0177(9) 0.0022(8) 0.0013(7) 0.0044(8)
N5 0.0195(9) 0.0221(9) 0.0232(10) 0.0009(7) -0.0007(7) 0.0043(8)
N6 0.0234(10) 0.0270(10) 0.0240(13) 0.0006(8) -0.0081(9) 0.0032(8)
C14 0.0201(11) 0.0233(11) 0.0239(12) -0.0003(9) -0.0012(8) 0.0027(9)
C15 0.0173(10) 0.0200(10) 0.0154(12) -0.0033(8) -0.0017(9) -0.0001(8)
C16 0.0171(10) 0.0173(9) 0.0223(11) -0.0005(8) -0.0001(8) 0.0005(8)
C17 0.0160(9) 0.0220(10) 0.0220(11) -0.0010(8) 0.0006(8) -0.0004(8)
C18 0.0194(12) 0.0233(10) 0.0219(14) -0.0015(8) 0.0036(10) 0.0006(9)
C19 0.0180(10) 0.0195(9) 0.0255(11) -0.0032(8) -0.0051(8) 0.0034(8)
C20 0.0255(11) 0.0248(11) 0.0185(11) -0.0035(9) -0.0010(9) 0.0019(9)
C21 0.0285(12) 0.0306(12) 0.0200(12) 0.0027(10) 0.0058(9) 0.0019(10)
C22 0.0272(13) 0.0399(14) 0.0279(13) 0.0063(11) 0.0087(10) 0.0067(11)
C23 0.0265(15) 0.068(2) 0.054(2) -0.0045(15) 0.0038(13) 0.0026(17)
C24 0.0189(11) 0.0226(10) 0.0292(14) 0.0044(9) 0.0016(10) 0.0016(9)
C25 0.0204(11) 0.0264(11) 0.0372(14) 0.0067(10) 0.0006(10) -0.0042(10)
C26 0.0232(13) 0.0369(15) 0.064(2) -0.0037(12) 0.0085(14) -0.0073(15)

loop_
_atom_type_symbol
_atom_type_description
_atom_type_scat_dispersion_real
_atom_type_scat_dispersion_imag
_atom_type_scat_source
C C 0.0033 0 'International Tables Vol C Tables 4.2.6.8 and 6.1.1.4'
H H 0 0 'International Tables Vol C Tables 4.2.6.8 and 6.1.1.4'
N N 0.0061 0 'International Tables Vol C Tables 4.2.6.8 and 6.1.1.4'
O O 0.0106 0 'International Tables Vol C Tables 4.2.6.8 and 6.1.1.4'

loop_
_geom_angle_atom_site_label_1
_geom_angle_atom_site_label_2
_geom_angle_atom_site_label_3
_geom_angle
C1 N1 C2 110.2(2)
C1 N1 C8 122.6(2)
C2 N1 C8 127.2(2)
C3 N2 C1 110.46(19)
C3 N2 C11 127.6(2)
C1 N2 C11 122.0(2)
O3 N3 O2 123.2(2)
O3 N3 C6 119.0(2)
O2 N3 C6 117.8(3)
O1 C1 N1 128.1(2)
O1 C1 N2 126.4(2)
N1 C1 N2 105.5(2)
N1 C2 C4 131.5(2)
N1 C2 C3 107.3(2)
C4 C2 C3 121.2(2)
N2 C3 C5 131.1(2)
N2 C3 C2 106.5(2)
C5 C3 C2 122.5(2)
C2 C4 C6 115.5(2)
C2 C4 H4 122.3
C6 C4 H4 122.3
C7 C5 C3 116.9(2)
C7 C5 H5 121.6
C3 C5 H5 121.6
C7 C6 C4 124.5(2)
C7 C6 N3 117.2(2)
C4 C6 N3 118.3(2)
C6 C7 C5 119.6(2)
C6 C7 H7 120.2
C5 C7 H7 120.2
N1 C8 C9 111.6(2)
N1 C8 H8A 109.3
C9 C8 H8A 109.3
N1 C8 H8B 109.3
C9 C8 H8B 109.3
H8A C8 H8B 108.0
C10 C9 C8 179.0(3)
C9 C10 H10 180.0
C12 C11 N2 113.1(2)
C12 C11 H11A 109.0
N2 C11 H11A 109.0
C12 C11 H11B 109.0
N2 C11 H11B 109.0
H11A C11 H11B 107.8
C13 C12 C11 178.1(3)
C12 C13 H13 180.0
C14 N4 C15 109.9(2)
C14 N4 C21 123.7(2)
C15 N4 C21 126.5(2)
C16 N5 C14 109.97(19)
C16 N5 C24 127.2(2)
C14 N5 C24 122.8(2)
O5 N6 O6 123.7(2)
O5 N6 C19 118.6(3)
O6 N6 C19 117.7(3)
O4 C14 N4 127.1(2)
O4 C14 N5 126.4(2)
N4 C14 N5 106.5(2)
C17 C15 N4 132.0(2)
C17 C15 C16 121.5(3)
N4 C15 C16 106.5(2)
N5 C16 C18 131.4(2)
N5 C16 C15 107.1(2)
C18 C16 C15 121.5(2)
C15 C17 C19 115.4(2)
C15 C17 H17 122.3
C19 C17 H17 122.3
C20 C18 C16 118.3(2)
C20 C18 H18 120.8
C16 C18 H18 120.8
C20 C19 C17 124.5(2)
C20 C19 N6 117.9(2)
C17 C19 N6 117.6(2)
C18 C20 C19 118.8(2)
C18 C20 H20 120.6
C19 C20 H20 120.6
C22 C21 N4 112.0(2)
C22 C21 H21A 109.2
N4 C21 H21A 109.2
C22 C21 H21B 109.2
N4 C21 H21B 109.2
H21A C21 H21B 107.9
C23 C22 C21 179.1(4)
C22 C23 H23 180.0
N5 C24 C25 112.4(2)
N5 C24 H24A 109.1
C25 C24 H24A 109.1
N5 C24 H24B 109.1
C25 C24 H24B 109.1
H24A C24 H24B 107.8
C26 C25 C24 177.4(3)
C25 C26 H26 180.0

loop_
_geom_bond_atom_site_label_1
_geom_bond_atom_site_label_2
_geom_bond_distance
O1 C1 1.211(3)
O2 N3 1.228(4)
O3 N3 1.220(4)
N1 C1 1.373(3)
N1 C2 1.377(3)
N1 C8 1.461(3)
N2 C3 1.373(3)
N2 C1 1.388(3)
N2 C11 1.457(3)
N3 C6 1.451(3)
C2 C4 1.379(3)
C2 C3 1.398(3)
C3 C5 1.389(4)
C4 C6 1.388(3)
C4 H4 0.9500
C5 C7 1.387(4)
C5 H5 0.9500
C6 C7 1.386(3)
C7 H7 0.9500
C8 C9 1.465(4)
C8 H8A 0.9900
C8 H8B 0.9900
C9 C10 1.175(4)
C10 H10 0.9500
C11 C12 1.454(4)
C11 H11A 0.9900
C11 H11B 0.9900
C12 C13 1.177(4)
C13 H13 0.9500
O4 C14 1.218(3)
O5 N6 1.212(4)
O6 N6 1.226(4)
N4 C14 1.372(3)
N4 C15 1.390(3)
N4 C21 1.458(3)
N5 C16 1.374(3)
N5 C14 1.382(3)
N5 C24 1.445(3)
N6 C19 1.456(3)
C15 C17 1.365(3)
C15 C16 1.406(4)
C16 C18 1.383(4)
C17 C19 1.396(3)
C17 H17 0.9500
C18 C20 1.374(4)
C18 H18 0.9500
C19 C20 1.389(3)
C20 H20 0.9500
C21 C22 1.458(4)
C21 H21A 0.9900
C21 H21B 0.9900
C22 C23 1.176(5)
C23 H23 0.9500
C24 C25 1.472(4)
C24 H24A 0.9900
C24 H24B 0.9900
C25 C26 1.170(4)
C26 H26 0.9500

loop_
_geom_hbond_atom_site_label_D
_geom_hbond_atom_site_label_H
_geom_hbond_atom_site_label_A
_geom_hbond_site_symmetry_A
_geom_hbond_distance_DH
_geom_hbond_distance_HA
_geom_hbond_distance_DA
_geom_hbond_angle_DHA
C5 H5 O6 4_445 0.95 2.43 3.316(3) 155.4
C8 H8A O4 3_545 0.99 2.28 3.186(3) 151.4
C11 H11A O6 4_445 0.99 2.45 3.257(4) 138.7
C13 H13 O2 4_465 0.95 2.32 3.205(4) 155.2
C21 H21B O1 3_564 0.99 2.27 3.191(3) 154.4
C24 H24B O3 . 0.99 2.49 3.350(4) 145.7
C26 H26 O5 4_445 0.95 2.40 3.320(4) 163.8

loop_
_geom_torsion_atom_site_label_1
_geom_torsion_atom_site_label_2
_geom_torsion_atom_site_label_3
_geom_torsion_atom_site_label_4
_geom_torsion
C2 N1 C1 O1 179.0(3)
C8 N1 C1 O1 -2.1(4)
C2 N1 C1 N2 0.2(3)
C8 N1 C1 N2 179.2(2)
C3 N2 C1 O1 -178.4(2)
C11 N2 C1 O1 1.1(4)
C3 N2 C1 N1 0.3(3)
C11 N2 C1 N1 179.8(2)
C1 N1 C2 C4 -179.7(2)
C8 N1 C2 C4 1.4(4)
C1 N1 C2 C3 -0.7(3)
C8 N1 C2 C3 -179.6(2)
C1 N2 C3 C5 179.3(2)
C11 N2 C3 C5 -0.2(4)
C1 N2 C3 C2 -0.8(3)
C11 N2 C3 C2 179.8(2)
N1 C2 C3 N2 0.9(3)
C4 C2 C3 N2 -180.0(2)
N1 C2 C3 C5 -179.2(2)
C4 C2 C3 C5 0.0(3)
N1 C2 C4 C6 179.0(2)
C3 C2 C4 C6 0.1(3)
N2 C3 C5 C7 180.0(2)
C2 C3 C5 C7 0.0(3)
C2 C4 C6 C7 -0.1(3)
C2 C4 C6 N3 179.3(2)
O3 N3 C6 C7 0.1(3)
O2 N3 C6 C7 179.8(2)
O3 N3 C6 C4 -179.3(2)
O2 N3 C6 C4 0.3(3)
C4 C6 C7 C5 0.2(4)
N3 C6 C7 C5 -179.3(2)
C3 C5 C7 C6 -0.1(4)
C1 N1 C8 C9 111.8(3)
C2 N1 C8 C9 -69.5(3)
N1 C8 C9 C10 -14E1(2)
C3 N2 C11 C12 -74.5(3)
C1 N2 C11 C12 106.0(3)
N2 C11 C12 C13 136(10)
C15 N4 C14 O4 178.2(3)
C21 N4 C14 O4 -2.0(4)
C15 N4 C14 N5 -0.4(3)
C21 N4 C14 N5 179.4(2)
C16 N5 C14 O4 -177.9(3)
C24 N5 C14 O4 0.7(4)
C16 N5 C14 N4 0.7(3)
C24 N5 C14 N4 179.3(2)
C14 N4 C15 C17 179.8(2)
C21 N4 C15 C17 0.0(4)
C14 N4 C15 C16 -0.1(3)
C21 N4 C15 C16 -179.9(2)
C14 N5 C16 C18 178.8(2)
C24 N5 C16 C18 0.2(4)
C14 N5 C16 C15 -0.8(3)
C24 N5 C16 C15 -179.3(2)
C17 C15 C16 N5 -179.4(2)
N4 C15 C16 N5 0.5(3)
C17 C15 C16 C18 1.0(3)
N4 C15 C16 C18 -179.1(2)
N4 C15 C17 C19 179.4(2)
C16 C15 C17 C19 -0.7(3)
N5 C16 C18 C20 180.0(2)
C15 C16 C18 C20 -0.5(3)
C15 C17 C19 C20 0.0(3)
C15 C17 C19 N6 179.4(2)
O5 N6 C19 C20 178.4(2)
O6 N6 C19 C20 -2.0(3)
O5 N6 C19 C17 -1.0(3)
O6 N6 C19 C17 178.5(2)
C16 C18 C20 C19 -0.2(3)
C17 C19 C20 C18 0.5(4)
N6 C19 C20 C18 -178.9(2)
C14 N4 C21 C22 113.4(3)
C15 N4 C21 C22 -66.8(3)
N4 C21 C22 C23 -10E1(3)
C16 N5 C24 C25 -71.9(3)
C14 N5 C24 C25 109.8(3)
N5 C24 C25 C26 121(7)
